data_7049971
loop_
_publ_author_name
'Tolpygin, Aleksei O.'
'Shavyrin, Andrei S.'
'Cherkasov, Anton V.'
'Fukin, Georgy K.'
'Del Rosal, Iker'
'Maron, Laurent'
'Trifonov, Alexander A.'

_publ_section_title
;
 Alternative (\k<sup>1</sup>-N:\h<sup>6</sup>-arene vs.\k<sup>2</sup>-N,N)
 coordination of a sterically demanding amidinate ligand: are size and
 electronic structure of the Ln ion decisive factors?
;
_journal_issue 23
_journal_name_full 'Dalton transactions (Cambridge, England : 2003)'
_journal_page_first 8317
_journal_page_last 8326
_journal_paper_doi 10.1039/c9dt01162e
_journal_volume 48
_journal_year 2019
_chemical_formula_moiety 'C48 H73 I2 N4 O2 Yb'
_chemical_formula_sum 'C48 H73 I2 N4 O2 Yb'
_chemical_formula_weight 1164.94
_space_group_crystal_system monoclinic
_space_group_IT_number 14
_space_group_name_Hall '-P 2yn'
_space_group_name_H-M_alt 'P 1 21/n 1'
_symmetry_space_group_name_Hall '-P 2yn'
_symmetry_space_group_name_H-M 'P 1 21/n 1'
_atom_sites_solution_hydrogens geom
_atom_sites_solution_primary dual
_atom_sites_solution_secondary difmap
_audit_creation_method SHELXL-2017/1
_audit_update_record
;
2019-03-04 deposited with the CCDC.    2019-05-07 downloaded from the CCDC.
;
_cell_angle_alpha 90
_cell_angle_beta 90.1840(10)
_cell_angle_gamma 90
_cell_formula_units_Z 4
_cell_length_a 10.0868(7)
_cell_length_b 27.7319(18)
_cell_length_c 17.9352(12)
_cell_measurement_reflns_used 9726
_cell_measurement_temperature 100(2)
_cell_measurement_theta_max 33.54
_cell_measurement_theta_min 2.48
_cell_volume 5016.9(6)
_computing_cell_refinement 'Saint 8.34a'
_computing_data_collection APEX2
_computing_data_reduction 'Saint 8.34a'
_computing_structure_refinement 'SHELXL 2017/1'
_computing_structure_solution 'SHELXT 2014/5'
_diffrn_ambient_temperature 100(2)
_diffrn_measured_fraction_theta_full 0.997
_diffrn_measured_fraction_theta_max 0.998
_diffrn_measurement_device_type 'Bruker D8 Quest (CMOS)'
_diffrn_measurement_method '\w scans'
_diffrn_radiation_type MoK\a
_diffrn_radiation_wavelength 0.71073
_diffrn_reflns_av_R_equivalents 0.0355
_diffrn_reflns_av_unetI/netI 0.0255
_diffrn_reflns_Laue_measured_fraction_full 0.997
_diffrn_reflns_Laue_measured_fraction_max 0.998
_diffrn_reflns_limit_h_max 14
_diffrn_reflns_limit_h_min -14
_diffrn_reflns_limit_k_max 39
_diffrn_reflns_limit_k_min -39
_diffrn_reflns_limit_l_max 25
_diffrn_reflns_limit_l_min -25
_diffrn_reflns_number 68901
_diffrn_reflns_point_group_measured_fraction_full 0.997
_diffrn_reflns_point_group_measured_fraction_max 0.998
_diffrn_reflns_theta_full 25.242
_diffrn_reflns_theta_max 30.034
_diffrn_reflns_theta_min 2.427
_diffrn_source 'microfocus tube'
_exptl_absorpt_coefficient_mu 3.133
_exptl_absorpt_correction_T_max 0.631
_exptl_absorpt_correction_T_min 0.473
_exptl_absorpt_correction_type multi-scan
_exptl_absorpt_process_details SADABS
_exptl_crystal_colour orange
_exptl_crystal_density_diffrn 1.542
_exptl_crystal_description prism
_exptl_crystal_F_000 2324
_exptl_crystal_size_max 0.230
_exptl_crystal_size_mid 0.200
_exptl_crystal_size_min 0.180
_refine_diff_density_max 2.865
_refine_diff_density_min -0.534
_refine_diff_density_rms 0.132
_refine_ls_extinction_method none
_refine_ls_goodness_of_fit_ref 1.055
_refine_ls_hydrogen_treatment constr
_refine_ls_matrix_type full
_refine_ls_number_parameters 537
_refine_ls_number_reflns 14647
_refine_ls_number_restraints 8
_refine_ls_restrained_S_all 1.056
_refine_ls_R_factor_all 0.0390
_refine_ls_R_factor_gt 0.0318
_refine_ls_shift/su_max 0.003
_refine_ls_shift/su_mean 0.000
_refine_ls_structure_factor_coef Fsqd
_refine_ls_weighting_details 'w=1/[\s^2^(Fo^2^)+(0.0400P)^2^+8.4000P] where P=(Fo^2^+2Fc^2^)/3'
_refine_ls_weighting_scheme calc
_refine_ls_wR_factor_gt 0.0768
_refine_ls_wR_factor_ref 0.0802
_reflns_Friedel_coverage 0.000
_reflns_number_gt 12833
_reflns_number_total 14647
_reflns_threshold_expression 'I > 2\s(I)'
_cod_data_source_file c9dt01162e2.cif
_cod_data_source_block ybiamthf
_cod_depositor_comments 'Adding full bibliography for 7049970--7049973.cif.'
_cod_database_code 7049971
_shelx_shelxl_version_number 2017/1
_shelx_space_group_comment
;
The symmetry employed for this shelxl refinement is uniquely defined
by the following loop, which should always be used as a source of
symmetry information in preference to the above space-group names.
They are only intended as comments.
;
_shelx_estimated_absorpt_t_min 0.533
_shelx_estimated_absorpt_t_max 0.602

loop_
_space_group_symop_operation_xyz
'x, y, z'
'-x+1/2, y+1/2, -z+1/2'
'-x, -y, -z'
'x-1/2, -y-1/2, z-1/2'

loop_
_atom_site_label
_atom_site_type_symbol
_atom_site_fract_x
_atom_site_fract_y
_atom_site_fract_z
_atom_site_U_iso_or_equiv
_atom_site_adp_type
_atom_site_occupancy
_atom_site_site_symmetry_order
_atom_site_calc_flag
_atom_site_refinement_flags_posn
_atom_site_refinement_flags_adp
_atom_site_refinement_flags_occupancy
_atom_site_disorder_assembly
_atom_site_disorder_group
Yb1 Yb 0.19843(2) 0.59619(2) 0.37895(2) 0.01687(4) Uani 1 1 d . . . . .
I1 I 0.25539(2) 0.51620(2) 0.48306(2) 0.02680(5) Uani 1 1 d . . . . .
I2 I 0.04612(2) 0.67089(2) 0.29830(2) 0.02649(5) Uani 1 1 d . . . . .
N1 N 0.3799(2) 0.59213(8) 0.30064(12) 0.0161(4) Uani 1 1 d . . . . .
N2 N 0.3822(2) 0.64053(8) 0.39841(12) 0.0166(4) Uani 1 1 d . . . . .
N3 N 0.3688(2) 0.74080(8) 0.40444(13) 0.0184(4) Uani 1 1 d . . . . .
H3A H 0.310315 0.726098 0.375913 0.022 Uiso 1 1 calc R U . . .
N4 N 0.4960(2) 0.80705(8) 0.42312(13) 0.0166(4) Uani 1 1 d . . . . .
C1 C 0.4564(3) 0.62018(9) 0.34372(14) 0.0158(5) Uani 1 1 d . . . . .
C2 C 0.6065(3) 0.62876(10) 0.33591(15) 0.0188(5) Uani 1 1 d . . . . .
C3 C 0.6332(3) 0.68333(11) 0.3316(2) 0.0293(7) Uani 1 1 d . . . . .
H3B H 0.582206 0.697216 0.290222 0.044 Uiso 1 1 calc R U . . .
H3C H 0.727959 0.688894 0.323302 0.044 Uiso 1 1 calc R U . . .
H3D H 0.606407 0.698615 0.378424 0.044 Uiso 1 1 calc R U . . .
C4 C 0.6782(4) 0.60716(15) 0.4038(2) 0.0350(7) Uani 1 1 d . . . . .
H4B H 0.648053 0.573941 0.411556 0.052 Uiso 1 1 calc R U . . .
H4C H 0.658176 0.626438 0.448186 0.052 Uiso 1 1 calc R U . . .
H4D H 0.774039 0.607314 0.395090 0.052 Uiso 1 1 calc R U . . .
C5 C 0.6698(3) 0.60536(12) 0.26698(19) 0.0265(6) Uani 1 1 d . . . . .
H5A H 0.627366 0.617954 0.221778 0.040 Uiso 1 1 calc R U . . .
H5B H 0.657728 0.570327 0.269234 0.040 Uiso 1 1 calc R U . . .
H5C H 0.764735 0.612874 0.265975 0.040 Uiso 1 1 calc R U . . .
C6 C 0.4104(3) 0.56829(10) 0.23241(15) 0.0187(5) Uani 1 1 d . . . . .
C7 C 0.3959(3) 0.59281(11) 0.16349(16) 0.0222(6) Uani 1 1 d . . . . .
C8 C 0.4123(4) 0.56677(13) 0.09763(18) 0.0319(7) Uani 1 1 d . . . . .
H8A H 0.403399 0.582833 0.051095 0.038 Uiso 1 1 calc R U . . .
C9 C 0.4409(4) 0.51834(14) 0.0987(2) 0.0372(8) Uani 1 1 d . . . . .
H9A H 0.451248 0.501304 0.053146 0.045 Uiso 1 1 calc R U . . .
C10 C 0.4548(3) 0.49453(12) 0.16515(19) 0.0304(7) Uani 1 1 d . . . . .
H10A H 0.474411 0.461027 0.165009 0.036 Uiso 1 1 calc R U . . .
C11 C 0.4405(3) 0.51857(10) 0.23324(17) 0.0222(6) Uani 1 1 d . . . . .
C12 C 0.3608(3) 0.64613(12) 0.15782(17) 0.0275(6) Uani 1 1 d . . . . .
H12A H 0.348351 0.659032 0.209386 0.033 Uiso 1 1 calc R U . . .
C13 C 0.4717(4) 0.67508(14) 0.1199(2) 0.0382(8) Uani 1 1 d . . . . .
H13A H 0.552263 0.673524 0.150501 0.057 Uiso 1 1 calc R U . . .
H13B H 0.443900 0.708773 0.114569 0.057 Uiso 1 1 calc R U . . .
H13C H 0.489540 0.661416 0.070594 0.057 Uiso 1 1 calc R U . . .
C14 C 0.2315(4) 0.65343(15) 0.1143(2) 0.0398(8) Uani 1 1 d . . . . .
H14A H 0.160106 0.635246 0.138322 0.060 Uiso 1 1 calc R U . . .
H14B H 0.242827 0.641933 0.063036 0.060 Uiso 1 1 calc R U . . .
H14C H 0.208758 0.687787 0.113648 0.060 Uiso 1 1 calc R U . . .
C15 C 0.4585(3) 0.48966(10) 0.30473(18) 0.0230(6) Uani 1 1 d . . . . .
H15A H 0.446631 0.511945 0.348027 0.028 Uiso 1 1 calc R U . . .
C16 C 0.5970(3) 0.46752(12) 0.3098(2) 0.0331(7) Uani 1 1 d . . . . .
H16A H 0.663772 0.493057 0.305674 0.050 Uiso 1 1 calc R U . . .
H16B H 0.608870 0.444300 0.269176 0.050 Uiso 1 1 calc R U . . .
H16C H 0.607249 0.451022 0.357789 0.050 Uiso 1 1 calc R U . . .
C17 C 0.3542(3) 0.44939(12) 0.3103(2) 0.0308(7) Uani 1 1 d . . . . .
H17A H 0.265264 0.463439 0.306594 0.046 Uiso 1 1 calc R U . . .
H17B H 0.363670 0.432793 0.358283 0.046 Uiso 1 1 calc R U . . .
H17C H 0.367139 0.426283 0.269652 0.046 Uiso 1 1 calc R U . . .
C18 C 0.4249(3) 0.66512(10) 0.46388(15) 0.0191(5) Uani 1 1 d . . . . .
C19 C 0.4566(3) 0.63939(11) 0.52858(16) 0.0256(6) Uani 1 1 d . . . . .
H19A H 0.458823 0.605156 0.527007 0.031 Uiso 1 1 calc R U . . .
C20 C 0.4848(4) 0.66287(12) 0.59488(17) 0.0323(7) Uani 1 1 d . . . . .
H20A H 0.509294 0.644827 0.637799 0.039 Uiso 1 1 calc R U . . .
C21 C 0.4773(4) 0.71272(11) 0.59860(17) 0.0317(7) Uani 1 1 d . . . . .
H21A H 0.497514 0.728945 0.643884 0.038 Uiso 1 1 calc R U . . .
C22 C 0.4402(4) 0.73881(10) 0.53598(17) 0.0263(6) Uani 1 1 d . . . . .
H22A H 0.432230 0.772879 0.539135 0.032 Uiso 1 1 calc R U . . .
C23 C 0.4144(3) 0.71558(10) 0.46813(15) 0.0196(5) Uani 1 1 d . . . . .
C24 C 0.4082(3) 0.78661(9) 0.38298(15) 0.0158(5) Uani 1 1 d . . . . .
C25 C 0.3350(3) 0.80521(10) 0.31287(15) 0.0182(5) Uani 1 1 d . . . . .
C26 C 0.3898(3) 0.85379(11) 0.28614(17) 0.0240(6) Uani 1 1 d . . . . .
H26A H 0.341930 0.863990 0.241203 0.036 Uiso 1 1 calc R U . . .
H26B H 0.484330 0.850431 0.274755 0.036 Uiso 1 1 calc R U . . .
H26C H 0.378223 0.878005 0.325385 0.036 Uiso 1 1 calc R U . . .
C27 C 0.3507(3) 0.76895(11) 0.24854(17) 0.0257(6) Uani 1 1 d . . . . .
H27A H 0.304157 0.781066 0.204283 0.038 Uiso 1 1 calc R U . . .
H27B H 0.312820 0.737831 0.263195 0.038 Uiso 1 1 calc R U . . .
H27C H 0.444960 0.764876 0.237162 0.038 Uiso 1 1 calc R U . . .
C28 C 0.1877(3) 0.81108(12) 0.3313(2) 0.0282(6) Uani 1 1 d . . . . .
H28A H 0.140302 0.823056 0.287281 0.042 Uiso 1 1 calc R U . . .
H28B H 0.177759 0.834113 0.372353 0.042 Uiso 1 1 calc R U . . .
H28C H 0.150896 0.779822 0.346100 0.042 Uiso 1 1 calc R U . . .
C29 C 0.5515(3) 0.85316(9) 0.42197(15) 0.0178(5) Uani 1 1 d . . . . .
C30 C 0.4917(3) 0.89094(10) 0.46292(17) 0.0229(6) Uani 1 1 d . . . . .
C31 C 0.5616(4) 0.93394(11) 0.47126(19) 0.0313(7) Uani 1 1 d . . . . .
H31A H 0.523497 0.959313 0.499594 0.038 Uiso 1 1 calc R U . . .
C32 C 0.6845(4) 0.94071(11) 0.4396(2) 0.0342(8) Uani 1 1 d . . . . .
H32A H 0.730012 0.970459 0.445627 0.041 Uiso 1 1 calc R U . . .
C33 C 0.7410(3) 0.90360(11) 0.39871(19) 0.0281(6) Uani 1 1 d . . . . .
H33A H 0.825004 0.908503 0.376093 0.034 Uiso 1 1 calc R U . . .
C34 C 0.6776(3) 0.85928(10) 0.39003(16) 0.0207(5) Uani 1 1 d . . . . .
C35 C 0.3558(3) 0.88510(13) 0.49773(19) 0.0298(7) Uani 1 1 d . . . . .
H35A H 0.321012 0.852719 0.482855 0.036 Uiso 1 1 calc R U . . .
C36 C 0.3624(5) 0.8865(2) 0.5826(2) 0.0569(13) Uani 1 1 d . . . . .
H36A H 0.424511 0.861796 0.600358 0.085 Uiso 1 1 calc R U . . .
H36B H 0.274147 0.880106 0.603093 0.085 Uiso 1 1 calc R U . . .
H36C H 0.392756 0.918329 0.598930 0.085 Uiso 1 1 calc R U . . .
C37 C 0.2579(4) 0.92332(15) 0.4683(3) 0.0482(10) Uani 1 1 d . . . . .
H37A H 0.253101 0.921394 0.413839 0.072 Uiso 1 1 calc R U . . .
H37B H 0.288420 0.955487 0.483100 0.072 Uiso 1 1 calc R U . . .
H37C H 0.169843 0.917378 0.489390 0.072 Uiso 1 1 calc R U . . .
C38 C 0.7438(3) 0.81757(12) 0.35035(18) 0.0257(6) Uani 1 1 d . . . . .
H38A H 0.672151 0.795381 0.332698 0.031 Uiso 1 1 calc R U . . .
C39 C 0.8291(4) 0.78961(13) 0.4058(2) 0.0355(7) Uani 1 1 d . . . . .
H39A H 0.773795 0.778474 0.447230 0.053 Uiso 1 1 calc R U . . .
H39B H 0.899383 0.810636 0.425094 0.053 Uiso 1 1 calc R U . . .
H39C H 0.868908 0.761750 0.380830 0.053 Uiso 1 1 calc R U . . .
C40 C 0.8242(4) 0.83261(17) 0.2821(2) 0.0443(9) Uani 1 1 d . . . . .
H40A H 0.767247 0.850623 0.247605 0.066 Uiso 1 1 calc R U . . .
H40B H 0.858482 0.803797 0.257079 0.066 Uiso 1 1 calc R U . . .
H40C H 0.898430 0.853040 0.297888 0.066 Uiso 1 1 calc R U . . .
O1 O 0.0806(2) 0.54136(8) 0.30923(12) 0.0248(4) Uani 1 1 d . . . . .
C41 C -0.0204(4) 0.50903(13) 0.3390(2) 0.0342(7) Uani 1 1 d . . . . .
H41A H -0.104855 0.526472 0.346968 0.041 Uiso 1 1 calc R U . . .
H41B H 0.008886 0.494901 0.387001 0.041 Uiso 1 1 calc R U . . .
C42 C -0.0367(4) 0.47092(13) 0.2815(3) 0.0438(10) Uani 1 1 d D . . . .
H42A H -0.123406 0.454452 0.286041 0.053 Uiso 0.764(17) 1 calc R U P A 1
H42B H 0.035276 0.446729 0.284342 0.053 Uiso 0.764(17) 1 calc R U P A 1
H42C H -0.131975 0.464411 0.272567 0.053 Uiso 0.236(17) 1 calc R U P A 2
H42D H 0.006302 0.440663 0.298051 0.053 Uiso 0.236(17) 1 calc R U P A 2
C43 C -0.0289(9) 0.4998(2) 0.2115(3) 0.0470(17) Uani 0.764(17) 1 d D . P A 1
H43A H -0.116208 0.514033 0.199066 0.056 Uiso 0.764(17) 1 calc R U P A 1
H43B H 0.000352 0.479428 0.169290 0.056 Uiso 0.764(17) 1 calc R U P A 1
C43* C 0.029(3) 0.4896(5) 0.2099(8) 0.0470(17) Uani 0.236(17) 1 d D . P A 2
H43C H 0.105219 0.469073 0.196088 0.056 Uiso 0.236(17) 1 calc R U P A 2
H43D H -0.035388 0.489875 0.168090 0.056 Uiso 0.236(17) 1 calc R U P A 2
C44 C 0.0735(4) 0.53953(14) 0.22794(19) 0.0355(8) Uani 1 1 d D . . . .
H44A H 0.160865 0.531240 0.206423 0.043 Uiso 0.764(17) 1 calc R U P A 1
H44B H 0.044079 0.570873 0.207283 0.043 Uiso 0.764(17) 1 calc R U P A 1
H44C H 0.161480 0.546067 0.205783 0.043 Uiso 0.236(17) 1 calc R U P A 2
H44D H 0.009407 0.563578 0.208733 0.043 Uiso 0.236(17) 1 calc R U P A 2
O2 O 0.0947(3) 0.62895(8) 0.48183(13) 0.0300(5) Uani 1 1 d . . . . .
C45 C 0.0922(5) 0.67914(13) 0.5052(3) 0.0489(11) Uani 1 1 d D . . . .
H45A H 0.118453 0.700908 0.464028 0.059 Uiso 0.706(8) 1 calc R U P B 1
H45B H 0.151181 0.684692 0.548551 0.059 Uiso 0.706(8) 1 calc R U P B 1
H45C H 0.056143 0.699675 0.464757 0.059 Uiso 0.294(8) 1 calc R U P B 2
H45D H 0.182949 0.690326 0.517295 0.059 Uiso 0.294(8) 1 calc R U P B 2
C46 C -0.0541(6) 0.68611(18) 0.5260(3) 0.0418(12) Uani 0.706(8) 1 d D . P B 1
H46A H -0.065745 0.714052 0.559735 0.050 Uiso 0.706(8) 1 calc R U P B 1
H46B H -0.110039 0.690638 0.481125 0.050 Uiso 0.706(8) 1 calc R U P B 1
C46* C 0.0055(12) 0.6821(4) 0.5727(7) 0.0418(12) Uani 0.294(8) 1 d D . P B 2
H46C H 0.058733 0.679496 0.619027 0.050 Uiso 0.294(8) 1 calc R U P B 2
H46D H -0.044598 0.712777 0.573539 0.050 Uiso 0.294(8) 1 calc R U P B 2
C47 C -0.0857(5) 0.64003(16) 0.5645(3) 0.0526(11) Uani 1 1 d D . . . .
H47A H -0.181335 0.632487 0.560326 0.063 Uiso 0.706(8) 1 calc R U P B 1
H47B H -0.060892 0.641589 0.617862 0.063 Uiso 0.706(8) 1 calc R U P B 1
H47C H -0.114086 0.627867 0.613782 0.063 Uiso 0.294(8) 1 calc R U P B 2
H47D H -0.165171 0.648851 0.534972 0.063 Uiso 0.294(8) 1 calc R U P B 2
C48 C -0.0045(4) 0.60337(13) 0.5246(2) 0.0373(8) Uani 1 1 d . . . . .
H48A H 0.038669 0.581446 0.560829 0.045 Uiso 1 1 calc R U . . .
H48B H -0.061408 0.583916 0.491050 0.045 Uiso 1 1 calc R U . . .

loop_
_atom_site_aniso_label
_atom_site_aniso_U_11
_atom_site_aniso_U_22
_atom_site_aniso_U_33
_atom_site_aniso_U_23
_atom_site_aniso_U_13
_atom_site_aniso_U_12
Yb1 0.01943(6) 0.01366(5) 0.01755(6) -0.00176(4) 0.00596(4) -0.00419(4)
I1 0.03209(11) 0.02061(9) 0.02774(10) 0.00614(7) 0.00381(8) -0.00201(7)
I2 0.01816(9) 0.02251(9) 0.03879(11) -0.00110(7) -0.00036(7) 0.00117(7)
N1 0.0181(10) 0.0159(10) 0.0144(10) -0.0024(8) 0.0031(8) -0.0015(8)
N2 0.0210(11) 0.0140(9) 0.0147(10) -0.0014(8) 0.0040(8) -0.0052(8)
N3 0.0246(12) 0.0137(10) 0.0168(10) 0.0004(8) 0.0008(9) -0.0056(9)
N4 0.0184(11) 0.0138(10) 0.0177(10) 0.0005(8) 0.0020(8) -0.0007(8)
C1 0.0210(12) 0.0108(10) 0.0158(11) 0.0009(8) 0.0016(9) -0.0007(9)
C2 0.0183(12) 0.0177(12) 0.0205(13) -0.0018(10) -0.0004(10) -0.0012(10)
C3 0.0194(14) 0.0213(14) 0.0474(19) -0.0057(13) 0.0077(13) -0.0060(11)
C4 0.0274(16) 0.048(2) 0.0290(16) 0.0034(15) -0.0037(13) 0.0092(15)
C5 0.0189(13) 0.0289(15) 0.0318(16) -0.0071(12) 0.0064(11) -0.0038(11)
C6 0.0157(12) 0.0236(13) 0.0169(12) -0.0056(10) 0.0035(9) -0.0033(10)
C7 0.0225(13) 0.0266(14) 0.0176(12) -0.0049(10) 0.0029(10) -0.0057(11)
C8 0.0382(18) 0.0393(18) 0.0182(14) -0.0067(12) 0.0052(12) -0.0103(15)
C9 0.042(2) 0.044(2) 0.0263(16) -0.0180(14) 0.0115(14) -0.0087(16)
C10 0.0311(16) 0.0290(15) 0.0311(16) -0.0131(13) 0.0088(13) -0.0032(13)
C11 0.0185(13) 0.0219(13) 0.0262(14) -0.0081(11) 0.0046(10) -0.0018(10)
C12 0.0364(17) 0.0285(15) 0.0178(13) 0.0021(11) 0.0023(12) -0.0006(13)
C13 0.050(2) 0.0343(18) 0.0301(17) 0.0070(14) 0.0014(15) -0.0097(16)
C14 0.040(2) 0.048(2) 0.0313(18) 0.0090(16) -0.0014(15) 0.0044(17)
C15 0.0213(13) 0.0170(12) 0.0308(15) -0.0050(11) 0.0025(11) 0.0008(10)
C16 0.0244(15) 0.0267(15) 0.048(2) -0.0067(14) -0.0044(14) 0.0030(12)
C17 0.0258(15) 0.0231(14) 0.0435(19) 0.0017(13) 0.0035(13) -0.0015(12)
C18 0.0273(14) 0.0150(11) 0.0151(12) -0.0013(9) 0.0040(10) -0.0051(10)
C19 0.0408(17) 0.0166(12) 0.0195(13) 0.0012(10) 0.0019(12) -0.0043(12)
C20 0.057(2) 0.0241(15) 0.0163(14) 0.0037(11) -0.0028(13) -0.0037(14)
C21 0.057(2) 0.0219(14) 0.0160(13) -0.0018(11) -0.0005(13) -0.0099(14)
C22 0.0447(19) 0.0145(12) 0.0198(13) -0.0007(10) 0.0059(12) -0.0069(12)
C23 0.0284(14) 0.0143(11) 0.0163(12) 0.0025(9) 0.0035(10) -0.0046(10)
C24 0.0170(12) 0.0125(11) 0.0178(12) 0.0002(9) 0.0053(9) 0.0009(9)
C25 0.0177(12) 0.0161(11) 0.0208(13) 0.0008(9) -0.0012(10) -0.0004(9)
C26 0.0269(15) 0.0211(13) 0.0239(14) 0.0070(10) -0.0047(11) -0.0033(11)
C27 0.0335(16) 0.0227(13) 0.0207(14) -0.0015(11) -0.0018(12) -0.0024(12)
C28 0.0169(13) 0.0282(15) 0.0396(18) 0.0027(13) 0.0004(12) 0.0017(11)
C29 0.0211(13) 0.0129(11) 0.0194(12) 0.0018(9) -0.0021(10) -0.0014(9)
C30 0.0275(15) 0.0181(12) 0.0230(14) -0.0025(10) -0.0034(11) 0.0030(11)
C31 0.0439(19) 0.0160(13) 0.0340(17) -0.0038(12) -0.0124(14) 0.0038(13)
C32 0.044(2) 0.0159(13) 0.0429(19) 0.0043(12) -0.0169(15) -0.0099(13)
C33 0.0263(15) 0.0252(15) 0.0328(16) 0.0078(12) -0.0061(12) -0.0109(12)
C34 0.0215(13) 0.0198(12) 0.0209(13) 0.0035(10) -0.0013(10) -0.0037(10)
C35 0.0294(16) 0.0313(16) 0.0288(16) -0.0098(12) 0.0037(12) 0.0058(13)
C36 0.046(2) 0.092(4) 0.032(2) -0.018(2) 0.0093(18) -0.002(2)
C37 0.040(2) 0.039(2) 0.066(3) -0.0140(19) -0.0011(19) 0.0206(17)
C38 0.0198(13) 0.0291(15) 0.0281(15) -0.0041(12) 0.0072(11) -0.0045(11)
C39 0.0344(18) 0.0291(16) 0.043(2) -0.0030(14) 0.0000(15) 0.0077(14)
C40 0.038(2) 0.061(3) 0.0337(19) 0.0033(17) 0.0167(16) 0.0015(18)
O1 0.0292(11) 0.0202(10) 0.0252(11) -0.0019(8) 0.0017(8) -0.0087(8)
C41 0.0284(16) 0.0307(17) 0.043(2) 0.0076(14) -0.0020(14) -0.0132(13)
C42 0.0287(17) 0.0226(16) 0.080(3) -0.0149(17) 0.0033(18) -0.0074(13)
C43 0.044(4) 0.056(3) 0.041(3) -0.018(2) -0.012(3) -0.012(3)
C43* 0.044(4) 0.056(3) 0.041(3) -0.018(2) -0.012(3) -0.012(3)
C44 0.0372(19) 0.044(2) 0.0253(16) -0.0062(14) -0.0027(13) -0.0114(16)
O2 0.0443(14) 0.0202(10) 0.0258(11) -0.0032(8) 0.0188(10) -0.0045(9)
C45 0.067(3) 0.0254(16) 0.055(2) -0.0149(16) 0.035(2) -0.0121(17)
C46 0.050(3) 0.032(2) 0.044(3) -0.009(2) 0.017(2) 0.005(2)
C46* 0.050(3) 0.032(2) 0.044(3) -0.009(2) 0.017(2) 0.005(2)
C47 0.049(2) 0.052(2) 0.057(3) -0.020(2) 0.023(2) -0.010(2)
C48 0.0367(19) 0.0309(17) 0.044(2) -0.0001(14) 0.0194(16) -0.0049(14)

loop_
_atom_type_symbol
_atom_type_description
_atom_type_scat_dispersion_real
_atom_type_scat_dispersion_imag
_atom_type_scat_source
C C 0.0033 0.0016 'International Tables Vol C Tables 4.2.6.8 and 6.1.1.4'
H H 0.0000 0.0000 'International Tables Vol C Tables 4.2.6.8 and 6.1.1.4'
N N 0.0061 0.0033 'International Tables Vol C Tables 4.2.6.8 and 6.1.1.4'
O O 0.0106 0.0060 'International Tables Vol C Tables 4.2.6.8 and 6.1.1.4'
I I -0.4742 1.8119 'International Tables Vol C Tables 4.2.6.8 and 6.1.1.4'
Yb Yb -0.3850 5.5486 'International Tables Vol C Tables 4.2.6.8 and 6.1.1.4'

loop_
_geom_angle_atom_site_label_1
_geom_angle_atom_site_label_2
_geom_angle_atom_site_label_3
_geom_angle
N2 Yb1 O1 150.50(8)
N2 Yb1 O2 92.08(8)
O1 Yb1 O2 117.38(8)
N2 Yb1 N1 57.85(8)
O1 Yb1 N1 92.66(8)
O2 Yb1 N1 149.92(8)
N2 Yb1 C1 29.25(8)
O1 Yb1 C1 121.42(8)
O2 Yb1 C1 121.18(8)
N1 Yb1 C1 28.93(8)
N2 Yb1 I2 96.87(6)
O1 Yb1 I2 86.00(6)
O2 Yb1 I2 83.06(6)
N1 Yb1 I2 98.51(6)
C1 Yb1 I2 102.01(5)
N2 Yb1 I1 98.84(6)
O1 Yb1 I1 86.92(6)
O2 Yb1 I1 83.00(6)
N1 Yb1 I1 101.22(6)
C1 Yb1 I1 98.28(5)
I2 Yb1 I1 159.309(7)
C1 N1 C6 129.7(2)
C1 N1 Yb1 94.44(16)
C6 N1 Yb1 135.85(18)
C1 N2 C18 129.0(2)
C1 N2 Yb1 96.69(16)
C18 N2 Yb1 129.53(17)
C24 N3 C23 125.8(2)
C24 N3 H3A 117.1
C23 N3 H3A 117.1
C24 N4 C29 132.7(2)
N1 C1 N2 109.9(2)
N1 C1 C2 127.1(2)
N2 C1 C2 123.1(2)
N1 C1 Yb1 56.64(14)
N2 C1 Yb1 54.05(13)
C2 C1 Yb1 170.39(18)
C4 C2 C5 106.1(3)
C4 C2 C3 110.0(3)
C5 C2 C3 107.5(2)
C4 C2 C1 109.1(2)
C5 C2 C1 114.8(2)
C3 C2 C1 109.2(2)
C2 C3 H3B 109.5
C2 C3 H3C 109.5
H3B C3 H3C 109.5
C2 C3 H3D 109.5
H3B C3 H3D 109.5
H3C C3 H3D 109.5
C2 C4 H4B 109.5
C2 C4 H4C 109.5
H4B C4 H4C 109.5
C2 C4 H4D 109.5
H4B C4 H4D 109.5
H4C C4 H4D 109.5
C2 C5 H5A 109.5
C2 C5 H5B 109.5
H5A C5 H5B 109.5
C2 C5 H5C 109.5
H5A C5 H5C 109.5
H5B C5 H5C 109.5
C11 C6 C7 119.9(3)
C11 C6 N1 119.4(2)
C7 C6 N1 120.3(2)
C8 C7 C6 118.5(3)
C8 C7 C12 118.3(3)
C6 C7 C12 123.2(3)
C9 C8 C7 121.3(3)
C9 C8 H8A 119.3
C7 C8 H8A 119.3
C10 C9 C8 120.3(3)
C10 C9 H9A 119.8
C8 C9 H9A 119.8
C9 C10 C11 121.3(3)
C9 C10 H10A 119.4
C11 C10 H10A 119.4
C10 C11 C6 118.6(3)
C10 C11 C15 118.2(3)
C6 C11 C15 123.2(2)
C7 C12 C14 111.1(3)
C7 C12 C13 111.5(3)
C14 C12 C13 109.0(3)
C7 C12 H12A 108.4
C14 C12 H12A 108.4
C13 C12 H12A 108.4
C12 C13 H13A 109.5
C12 C13 H13B 109.5
H13A C13 H13B 109.5
C12 C13 H13C 109.5
H13A C13 H13C 109.5
H13B C13 H13C 109.5
C12 C14 H14A 109.5
C12 C14 H14B 109.5
H14A C14 H14B 109.5
C12 C14 H14C 109.5
H14A C14 H14C 109.5
H14B C14 H14C 109.5
C11 C15 C16 111.6(3)
C11 C15 C17 110.9(3)
C16 C15 C17 109.3(3)
C11 C15 H15A 108.3
C16 C15 H15A 108.3
C17 C15 H15A 108.3
C15 C16 H16A 109.5
C15 C16 H16B 109.5
H16A C16 H16B 109.5
C15 C16 H16C 109.5
H16A C16 H16C 109.5
H16B C16 H16C 109.5
C15 C17 H17A 109.5
C15 C17 H17B 109.5
H17A C17 H17B 109.5
C15 C17 H17C 109.5
H17A C17 H17C 109.5
H17B C17 H17C 109.5
C19 C18 C23 118.7(3)
C19 C18 N2 120.5(2)
C23 C18 N2 119.9(2)
C20 C19 C18 121.2(3)
C20 C19 H19A 119.4
C18 C19 H19A 119.4
C19 C20 C21 120.0(3)
C19 C20 H20A 120.0
C21 C20 H20A 120.0
C20 C21 C22 119.7(3)
C20 C21 H21A 120.1
C22 C21 H21A 120.1
C21 C22 C23 120.9(3)
C21 C22 H22A 119.6
C23 C22 H22A 119.6
C22 C23 C18 119.4(3)
C22 C23 N3 122.2(2)
C18 C23 N3 118.2(2)
N4 C24 N3 116.8(2)
N4 C24 C25 129.9(2)
N3 C24 C25 113.3(2)
C28 C25 C26 109.0(2)
C28 C25 C27 109.5(2)
C26 C25 C27 107.6(2)
C28 C25 C24 108.7(2)
C26 C25 C24 112.1(2)
C27 C25 C24 110.0(2)
C25 C26 H26A 109.5
C25 C26 H26B 109.5
H26A C26 H26B 109.5
C25 C26 H26C 109.5
H26A C26 H26C 109.5
H26B C26 H26C 109.5
C25 C27 H27A 109.5
C25 C27 H27B 109.5
H27A C27 H27B 109.5
C25 C27 H27C 109.5
H27A C27 H27C 109.5
H27B C27 H27C 109.5
C25 C28 H28A 109.5
C25 C28 H28B 109.5
H28A C28 H28B 109.5
C25 C28 H28C 109.5
H28A C28 H28C 109.5
H28B C28 H28C 109.5
N4 C29 C34 118.7(2)
N4 C29 C30 119.9(3)
C34 C29 C30 120.6(3)
C31 C30 C29 118.2(3)
C31 C30 C35 120.3(3)
C29 C30 C35 121.4(3)
C32 C31 C30 121.9(3)
C32 C31 H31A 119.1
C30 C31 H31A 119.1
C31 C32 C33 119.2(3)
C31 C32 H32A 120.4
C33 C32 H32A 120.4
C32 C33 C34 121.6(3)
C32 C33 H33A 119.2
C34 C33 H33A 119.2
C33 C34 C29 118.4(3)
C33 C34 C38 121.5(3)
C29 C34 C38 120.0(2)
C30 C35 C36 111.8(3)
C30 C35 C37 111.4(3)
C36 C35 C37 110.5(3)
C30 C35 H35A 107.6
C36 C35 H35A 107.6
C37 C35 H35A 107.6
C35 C36 H36A 109.5
C35 C36 H36B 109.5
H36A C36 H36B 109.5
C35 C36 H36C 109.5
H36A C36 H36C 109.5
H36B C36 H36C 109.5
C35 C37 H37A 109.5
C35 C37 H37B 109.5
H37A C37 H37B 109.5
C35 C37 H37C 109.5
H37A C37 H37C 109.5
H37B C37 H37C 109.5
C34 C38 C39 109.3(3)
C34 C38 C40 113.8(3)
C39 C38 C40 111.2(3)
C34 C38 H38A 107.4
C39 C38 H38A 107.4
C40 C38 H38A 107.4
C38 C39 H39A 109.5
C38 C39 H39B 109.5
H39A C39 H39B 109.5
C38 C39 H39C 109.5
H39A C39 H39C 109.5
H39B C39 H39C 109.5
C38 C40 H40A 109.5
C38 C40 H40B 109.5
H40A C40 H40B 109.5
C38 C40 H40C 109.5
H40A C40 H40C 109.5
H40B C40 H40C 109.5
C41 O1 C44 108.2(2)
C41 O1 Yb1 124.6(2)
C44 O1 Yb1 126.13(18)
O1 C41 C42 105.0(3)
O1 C41 H41A 110.8
C42 C41 H41A 110.8
O1 C41 H41B 110.8
C42 C41 H41B 110.8
H41A C41 H41B 108.8
C41 C42 C43 101.3(3)
C41 C42 C43* 107.1(5)
C41 C42 H42A 111.5
C43 C42 H42A 111.5
C41 C42 H42B 111.5
C43 C42 H42B 111.5
H42A C42 H42B 109.3
C41 C42 H42C 110.3
C43* C42 H42C 110.3
C41 C42 H42D 110.3
C43* C42 H42D 110.3
H42C C42 H42D 108.6
C42 C43 C44 105.1(4)
C42 C43 H43A 110.7
C44 C43 H43A 110.7
C42 C43 H43B 110.7
C44 C43 H43B 110.7
H43A C43 H43B 108.8
C44 C43* C42 105.2(7)
C44 C43* H43C 110.7
C42 C43* H43C 110.7
C44 C43* H43D 110.7
C42 C43* H43D 110.7
H43C C43* H43D 108.8
O1 C44 C43* 105.2(6)
O1 C44 C43 104.3(3)
O1 C44 H44A 110.9
C43 C44 H44A 110.9
O1 C44 H44B 110.9
C43 C44 H44B 110.9
H44A C44 H44B 108.9
O1 C44 H44C 110.7
C43* C44 H44C 110.7
O1 C44 H44D 110.7
C43* C44 H44D 110.7
H44C C44 H44D 108.8
C48 O2 C45 107.7(2)
C48 O2 Yb1 123.08(19)
C45 O2 Yb1 127.93(19)
O2 C45 C46* 107.2(5)
O2 C45 C46 102.0(3)
O2 C45 H45A 111.4
C46 C45 H45A 111.4
O2 C45 H45B 111.4
C46 C45 H45B 111.4
H45A C45 H45B 109.2
O2 C45 H45C 110.3
C46* C45 H45C 110.3
O2 C45 H45D 110.3
C46* C45 H45D 110.3
H45C C45 H45D 108.5
C47 C46 C45 102.3(4)
C47 C46 H46A 111.3
C45 C46 H46A 111.3
C47 C46 H46B 111.3
C45 C46 H46B 111.3
H46A C46 H46B 109.2
C47 C46* C45 103.8(6)
C47 C46* H46C 111.0
C45 C46* H46C 111.0
C47 C46* H46D 111.0
C45 C46* H46D 111.0
H46C C46* H46D 109.0
C46 C47 C48 104.2(3)
C48 C47 C46* 104.0(5)
C46 C47 H47A 110.9
C48 C47 H47A 110.9
C46 C47 H47B 110.9
C48 C47 H47B 110.9
H47A C47 H47B 108.9
C48 C47 H47C 111.0
C46* C47 H47C 111.0
C48 C47 H47D 111.0
C46* C47 H47D 111.0
H47C C47 H47D 109.0
O2 C48 C47 107.6(3)
O2 C48 H48A 110.2
C47 C48 H48A 110.2
O2 C48 H48B 110.2
C47 C48 H48B 110.2
H48A C48 H48B 108.5

loop_
_geom_bond_atom_site_label_1
_geom_bond_atom_site_label_2
_geom_bond_distance
Yb1 N2 2.251(2)
Yb1 O1 2.298(2)
Yb1 O2 2.310(2)
Yb1 N1 2.313(2)
Yb1 C1 2.762(3)
Yb1 I2 2.9545(3)
Yb1 I1 2.9547(3)
N1 C1 1.340(3)
N1 C6 1.425(3)
N2 C1 1.359(3)
N2 C18 1.423(3)
N3 C24 1.386(3)
N3 C23 1.415(4)
N3 H3A 0.8800
N4 C24 1.272(4)
N4 C29 1.396(3)
C1 C2 1.539(4)
C2 C4 1.536(4)
C2 C5 1.537(4)
C2 C3 1.539(4)
C3 H3B 0.9800
C3 H3C 0.9800
C3 H3D 0.9800
C4 H4B 0.9800
C4 H4C 0.9800
C4 H4D 0.9800
C5 H5A 0.9800
C5 H5B 0.9800
C5 H5C 0.9800
C6 C11 1.412(4)
C6 C7 1.418(4)
C7 C8 1.395(4)
C7 C12 1.524(4)
C8 C9 1.374(5)
C8 H8A 0.9500
C9 C10 1.369(5)
C9 H9A 0.9500
C10 C11 1.399(4)
C10 H10A 0.9500
C11 C15 1.523(4)
C12 C14 1.531(5)
C12 C13 1.537(5)
C12 H12A 1.0000
C13 H13A 0.9800
C13 H13B 0.9800
C13 H13C 0.9800
C14 H14A 0.9800
C14 H14B 0.9800
C14 H14C 0.9800
C15 C16 1.528(4)
C15 C17 1.538(4)
C15 H15A 1.0000
C16 H16A 0.9800
C16 H16B 0.9800
C16 H16C 0.9800
C17 H17A 0.9800
C17 H17B 0.9800
C17 H17C 0.9800
C18 C19 1.398(4)
C18 C23 1.406(4)
C19 C20 1.385(4)
C19 H19A 0.9500
C20 C21 1.386(4)
C20 H20A 0.9500
C21 C22 1.386(4)
C21 H21A 0.9500
C22 C23 1.401(4)
C22 H22A 0.9500
C24 C25 1.545(4)
C25 C28 1.532(4)
C25 C26 1.534(4)
C25 C27 1.539(4)
C26 H26A 0.9800
C26 H26B 0.9800
C26 H26C 0.9800
C27 H27A 0.9800
C27 H27B 0.9800
C27 H27C 0.9800
C28 H28A 0.9800
C28 H28B 0.9800
C28 H28C 0.9800
C29 C34 1.407(4)
C29 C30 1.415(4)
C30 C31 1.393(4)
C30 C35 1.517(5)
C31 C32 1.378(6)
C31 H31A 0.9500
C32 C33 1.387(5)
C32 H32A 0.9500
C33 C34 1.394(4)
C33 H33A 0.9500
C34 C38 1.514(4)
C35 C36 1.524(5)
C35 C37 1.540(5)
C35 H35A 1.0000
C36 H36A 0.9800
C36 H36B 0.9800
C36 H36C 0.9800
C37 H37A 0.9800
C37 H37B 0.9800
C37 H37C 0.9800
C38 C39 1.525(5)
C38 C40 1.528(5)
C38 H38A 1.0000
C39 H39A 0.9800
C39 H39B 0.9800
C39 H39C 0.9800
C40 H40A 0.9800
C40 H40B 0.9800
C40 H40C 0.9800
O1 C41 1.460(4)
O1 C44 1.460(4)
C41 C42 1.486(5)
C41 H41A 0.9900
C41 H41B 0.9900
C42 C43 1.491(6)
C42 C43* 1.536(10)
C42 H42A 0.9900
C42 H42B 0.9900
C42 H42C 0.9900
C42 H42D 0.9900
C43 C44 1.538(6)
C43 H43A 0.9900
C43 H43B 0.9900
C43* C44 1.491(10)
C43* H43C 0.9900
C43* H43D 0.9900
C44 H44A 0.9900
C44 H44B 0.9900
C44 H44C 0.9900
C44 H44D 0.9900
O2 C48 1.448(4)
O2 C45 1.454(4)
C45 C46* 1.498(9)
C45 C46 1.536(6)
C45 H45A 0.9900
C45 H45B 0.9900
C45 H45C 0.9900
C45 H45D 0.9900
C46 C47 1.487(6)
C46 H46A 0.9900
C46 H46B 0.9900
C46* C47 1.493(9)
C46* H46C 0.9900
C46* H46D 0.9900
C47 C48 1.489(5)
C47 H47A 0.9900
C47 H47B 0.9900
C47 H47C 0.9900
C47 H47D 0.9900
C48 H48A 0.9900
C48 H48B 0.9900
